data_7032947
loop_
_publ_author_name
'Hohloch, Stephan'
'Kaiser, Selina'
'Duecker, Fenja Leena'
'Bolje, Aljo\<sa'
'Maity, Ramananda'
'Ko\<smrlj, Janez'
'Sarkar, Biprajit'

_publ_section_title
;
 Catalytic oxygenation of sp3 &quot;C-H&quot; bonds with Ir(III) complexes
 of chelating triazoles and mesoionic carbenes.
;
_journal_issue 2
_journal_name_full 'Dalton transactions (Cambridge, England : 2003)'
_journal_page_first 686
_journal_page_last 693
_journal_paper_doi 10.1039/c4dt02879a
_journal_volume 44
_journal_year 2015
_chemical_formula_sum 'C80 H120 Cl16 F24 Ir4 N24 O P4'
_chemical_formula_weight 3349.88
_chemical_name_systematic
;
 ?
;
_space_group_IT_number 15
_symmetry_cell_setting monoclinic
_symmetry_space_group_name_Hall '-C 2yc'
_symmetry_space_group_name_H-M 'C 1 2/c 1'
_atom_sites_solution_hydrogens geom
_atom_sites_solution_primary direct
_atom_sites_solution_secondary difmap
_audit_creation_method SHELXL-97
_cell_angle_alpha 90
_cell_angle_beta 111.380(5)
_cell_angle_gamma 90
_cell_formula_units_Z 2
_cell_length_a 37.887(5)
_cell_length_b 8.061(5)
_cell_length_c 20.793(5)
_cell_measurement_reflns_used 3919
_cell_measurement_temperature 140(2)
_cell_measurement_theta_max 25.11
_cell_measurement_theta_min 1.15
_cell_volume 5913(4)
_computing_cell_refinement 'Saint+ Software'
_computing_data_collection 'Bruker Smart Software'
_computing_data_reduction 'Saint+ Software'
_computing_molecular_graphics 'Diamond 3.2i'
_computing_publication_material ShelXL
_computing_structure_refinement 'SHELXL-97 (Sheldrick, 2008)'
_diffrn_ambient_temperature 140(2)
_diffrn_measured_fraction_theta_full 0.993
_diffrn_measured_fraction_theta_max 0.993
_diffrn_measurement_device_type 'Bruker Smart AXS'
_diffrn_measurement_method 'omega scans'
_diffrn_radiation_monochromator graphite
_diffrn_radiation_source 'fine-focus sealed tube'
_diffrn_radiation_type MoK\a
_diffrn_radiation_wavelength 0.71069
_diffrn_reflns_av_R_equivalents 0.0430
_diffrn_reflns_av_sigmaI/netI 0.0474
_diffrn_reflns_limit_h_max 44
_diffrn_reflns_limit_h_min -36
_diffrn_reflns_limit_k_max 8
_diffrn_reflns_limit_k_min -9
_diffrn_reflns_limit_l_max 24
_diffrn_reflns_limit_l_min -24
_diffrn_reflns_number 15612
_diffrn_reflns_theta_full 25.11
_diffrn_reflns_theta_max 25.11
_diffrn_reflns_theta_min 1.15
_exptl_absorpt_coefficient_mu 4.993
_exptl_absorpt_correction_T_max 0.745
_exptl_absorpt_correction_T_min 0.518
_exptl_absorpt_correction_type multi-scan
_exptl_absorpt_process_details 'Blessing, 1995'
_exptl_crystal_colour yellow
_exptl_crystal_density_diffrn 1.881
_exptl_crystal_density_method 'not measured'
_exptl_crystal_description block
_exptl_crystal_F_000 3264
_exptl_crystal_size_max 0.12
_exptl_crystal_size_mid 0.11
_exptl_crystal_size_min 0.07
_refine_diff_density_max 2.695
_refine_diff_density_min -2.381
_refine_diff_density_rms 0.168
_refine_ls_extinction_method none
_refine_ls_goodness_of_fit_ref 1.058
_refine_ls_hydrogen_treatment constr
_refine_ls_matrix_type full
_refine_ls_number_parameters 354
_refine_ls_number_reflns 5248
_refine_ls_number_restraints 11
_refine_ls_restrained_S_all 1.063
_refine_ls_R_factor_all 0.0673
_refine_ls_R_factor_gt 0.0429
_refine_ls_shift/su_max 0.003
_refine_ls_shift/su_mean 0.000
_refine_ls_structure_factor_coef Fsqd
_refine_ls_weighting_details 'calc w=1/[\s^2^(Fo^2^)+(0.0374P)^2^+90.8216P] where P=(Fo^2^+2Fc^2^)/3'
_refine_ls_weighting_scheme calc
_refine_ls_wR_factor_gt 0.0931
_refine_ls_wR_factor_ref 0.1053
_reflns_number_gt 3919
_reflns_number_total 5248
_reflns_threshold_expression >2\s(I)
_cod_data_source_file c4dt02879a2.cif
_cod_data_source_block sar470m
_cod_depositor_comments 'Adding full bibliography for 7032946--7032948.cif.'
_cod_original_sg_symbol_H-M C2/c
_cod_database_code 7032947

loop_
_symmetry_equiv_pos_as_xyz
'x, y, z'
'-x, y, -z+1/2'
'x+1/2, y+1/2, z'
'-x+1/2, y+1/2, -z+1/2'
'-x, -y, -z'
'x, -y, z-1/2'
'-x+1/2, -y+1/2, -z'
'x+1/2, -y+1/2, z-1/2'

loop_
_atom_site_label
_atom_site_type_symbol
_atom_site_fract_x
_atom_site_fract_y
_atom_site_fract_z
_atom_site_U_iso_or_equiv
_atom_site_adp_type
_atom_site_occupancy
_atom_site_symmetry_multiplicity
_atom_site_calc_flag
_atom_site_refinement_flags
Ir1 Ir 0.897766(9) 0.07771(4) 0.664006(15) 0.02972(11) Uani 1 1 d .
Cl1 Cl 0.94300(6) 0.2245(4) 0.76006(10) 0.0492(6) Uani 1 1 d .
P1 P 0.72634(6) -0.0135(3) 0.63276(11) 0.0325(5) Uani 1 1 d .
Cl11 Cl 0.96652(8) 0.3297(4) 0.98458(14) 0.0701(8) Uani 1 1 d .
Cl12 Cl 0.88640(7) 0.3199(4) 0.90552(14) 0.0649(8) Uani 1 1 d .
Cl10 Cl 0.92920(10) 0.0182(4) 0.93735(15) 0.0736(9) Uani 1 1 d .
F2 F 0.7109(2) -0.0839(8) 0.5574(3) 0.0755(19) Uani 1 1 d .
F4 F 0.72847(18) 0.1660(7) 0.6061(4) 0.0715(18) Uani 1 1 d .
N6 N 0.81892(18) 0.4159(8) 0.6836(3) 0.0303(15) Uani 1 1 d .
F5 F 0.68494(16) 0.0210(7) 0.6311(4) 0.0700(18) Uani 1 1 d .
N2 N 0.85737(17) 0.2296(8) 0.6818(3) 0.0258(14) Uani 1 1 d .
C6 C 0.7965(3) 0.5684(11) 0.6600(5) 0.041(2) Uani 1 1 d .
H6A H 0.8133 0.6604 0.6620 0.050 Uiso 1 1 calc R
H6B H 0.7829 0.5933 0.6904 0.050 Uiso 1 1 calc R
F3 F 0.72460(19) -0.1946(7) 0.6616(3) 0.0691(18) Uani 1 1 d .
F6 F 0.74182(19) 0.0562(9) 0.7095(3) 0.080(2) Uani 1 1 d .
F1 F 0.76849(15) -0.0491(7) 0.6385(4) 0.0692(18) Uani 1 1 d .
C4 C 0.8397(2) 0.1750(9) 0.7240(4) 0.0245(17) Uani 1 1 d .
C24 C 0.8889(2) 0.1529(10) 0.5569(4) 0.035(2) Uani 1 1 d D
C21 C 0.9001(3) -0.1093(10) 0.5948(5) 0.073(4) Uani 1 1 d D
N3 N 0.8677(2) -0.2216(9) 0.8071(4) 0.0452(19) Uani 1 1 d .
C1 C 0.8819(2) -0.0523(10) 0.7334(4) 0.035(2) Uani 1 1 d .
N4 N 0.84518(18) 0.3767(8) 0.6566(3) 0.0297(15) Uani 1 1 d .
C2 C 0.8147(2) 0.2966(11) 0.7247(4) 0.0324(19) Uani 1 1 d .
H2 H 0.7983 0.2961 0.7487 0.039 Uiso 1 1 calc R
N5 N 0.8892(2) -0.1966(9) 0.7697(4) 0.0430(19) Uani 1 1 d .
C10 C 0.8185(3) -0.0707(13) 0.8293(5) 0.049(2) Uani 1 1 d .
H10C H 0.8225 -0.1573 0.8630 0.074 Uiso 1 1 calc R
H10A H 0.7933 -0.0787 0.7956 0.074 Uiso 1 1 calc R
H10B H 0.8218 0.0352 0.8519 0.074 Uiso 1 1 calc R
C5 C 0.9185(4) -0.3212(14) 0.7747(5) 0.069(3) Uani 1 1 d .
H5B H 0.9325 -0.2859 0.7462 0.082 Uiso 1 1 calc R
H5A H 0.9062 -0.4257 0.7564 0.082 Uiso 1 1 calc R
C22 C 0.9345(3) -0.0230(12) 0.6156(5) 0.047(2) Uani 1 1 d D
N1 N 0.84565(19) -0.0878(9) 0.7955(3) 0.0369(16) Uani 1 1 d .
C20 C 0.8708(2) 0.0034(11) 0.5604(4) 0.046(2) Uani 1 1 d D
C8 C 0.7687(3) 0.5488(12) 0.5876(5) 0.053(3) Uani 1 1 d .
H8C H 0.7545 0.6496 0.5732 0.080 Uiso 1 1 calc R
H8A H 0.7518 0.4591 0.5858 0.080 Uiso 1 1 calc R
H8B H 0.7822 0.5253 0.5574 0.080 Uiso 1 1 calc R
C23 C 0.9277(2) 0.1397(12) 0.5921(4) 0.052(3) Uani 1 1 d D
C100 C 0.9300(3) 0.2277(13) 0.9177(4) 0.047(2) Uani 1 1 d .
H100 H 0.9350 0.2379 0.8749 0.057 Uiso 1 1 calc R
C3 C 0.8537(2) 0.0174(10) 0.7516(4) 0.0309(19) Uani 1 1 d .
C7 C 0.9454(3) -0.3480(15) 0.8458(7) 0.077(4) Uani 1 1 d .
H7B H 0.9638 -0.4297 0.8455 0.116 Uiso 1 1 calc R
H7C H 0.9319 -0.3861 0.8740 0.116 Uiso 1 1 calc R
H7A H 0.9580 -0.2457 0.8640 0.116 Uiso 1 1 calc R
C28 C 0.9569(3) 0.2710(19) 0.6000(6) 0.089(5) Uani 1 1 d .
H28A H 0.9639 0.2715 0.5601 0.133 Uiso 1 1 calc R
H28B H 0.9788 0.2486 0.6404 0.133 Uiso 1 1 calc R
H28C H 0.9466 0.3773 0.6047 0.133 Uiso 1 1 calc R
C29 C 0.8701(4) 0.3103(16) 0.5193(6) 0.089(5) Uani 1 1 d .
H29A H 0.8873 0.4018 0.5349 0.134 Uiso 1 1 calc R
H29B H 0.8476 0.3325 0.5289 0.134 Uiso 1 1 calc R
H29C H 0.8635 0.2957 0.4705 0.134 Uiso 1 1 calc R
C27 C 0.9749(4) -0.092(2) 0.6519(6) 0.119(7) Uani 1 1 d .
H27A H 0.9879 -0.0933 0.6200 0.179 Uiso 1 1 calc R
H27B H 0.9734 -0.2036 0.6674 0.179 Uiso 1 1 calc R
H27C H 0.9884 -0.0239 0.6908 0.179 Uiso 1 1 calc R
C25 C 0.8286(3) -0.028(2) 0.5250(6) 0.126(7) Uani 1 1 d .
H25A H 0.8150 0.0738 0.5232 0.189 Uiso 1 1 calc R
H25B H 0.8207 -0.1092 0.5506 0.189 Uiso 1 1 calc R
H25C H 0.8235 -0.0674 0.4790 0.189 Uiso 1 1 calc R
C26 C 0.8946(5) -0.293(2) 0.5991(9) 0.122(6) Uani 1 1 d U
H26A H 0.8984 -0.3470 0.5609 0.183 Uiso 1 1 calc R
H26B H 0.8694 -0.3148 0.5975 0.183 Uiso 1 1 calc R
H26C H 0.9127 -0.3349 0.6416 0.183 Uiso 1 1 calc R
O100 O 1.0000 0.507(3) 0.7500 0.098(9) Uani 0.50 2 d SP

loop_
_atom_site_aniso_label
_atom_site_aniso_U_11
_atom_site_aniso_U_22
_atom_site_aniso_U_33
_atom_site_aniso_U_23
_atom_site_aniso_U_13
_atom_site_aniso_U_12
Ir1 0.02939(17) 0.0353(2) 0.02230(16) -0.00274(15) 0.00682(12) 0.00789(16)
Cl1 0.0302(11) 0.0863(19) 0.0297(11) -0.0177(12) 0.0092(9) -0.0040(11)
P1 0.0330(12) 0.0318(12) 0.0322(11) 0.0016(10) 0.0115(9) 0.0013(10)
Cl11 0.0511(15) 0.091(2) 0.0550(16) -0.0060(15) 0.0031(12) -0.0118(15)
Cl12 0.0458(14) 0.087(2) 0.0577(16) -0.0165(15) 0.0138(12) 0.0053(14)
Cl10 0.105(2) 0.0618(19) 0.0515(16) 0.0059(14) 0.0251(16) 0.0022(17)
F2 0.100(5) 0.075(4) 0.036(3) -0.011(3) 0.007(3) 0.001(4)
F4 0.087(5) 0.038(3) 0.101(5) 0.016(3) 0.048(4) 0.003(3)
N6 0.035(4) 0.028(4) 0.029(3) 0.000(3) 0.013(3) 0.008(3)
F5 0.047(3) 0.053(4) 0.116(6) -0.002(4) 0.037(4) 0.005(3)
N2 0.025(3) 0.024(4) 0.028(3) -0.003(3) 0.009(3) 0.001(3)
C6 0.048(5) 0.030(5) 0.046(5) 0.001(4) 0.016(4) 0.014(4)
F3 0.102(5) 0.042(3) 0.094(5) 0.020(3) 0.071(4) 0.023(3)
F6 0.088(5) 0.098(5) 0.045(3) -0.019(4) 0.013(3) 0.020(4)
F1 0.042(3) 0.058(4) 0.115(5) -0.009(4) 0.038(3) 0.002(3)
C4 0.023(4) 0.025(4) 0.025(4) -0.002(3) 0.009(3) 0.000(3)
C24 0.053(6) 0.030(5) 0.030(4) 0.000(4) 0.024(4) 0.003(4)
C21 0.190(15) 0.013(5) 0.047(6) 0.000(4) 0.079(8) 0.005(7)
N3 0.057(5) 0.033(4) 0.037(4) 0.005(4) 0.006(4) 0.007(4)
C1 0.039(5) 0.032(5) 0.023(4) -0.001(4) 0.000(3) 0.007(4)
N4 0.032(4) 0.026(4) 0.032(4) -0.001(3) 0.014(3) 0.002(3)
C2 0.030(4) 0.044(5) 0.025(4) 0.000(4) 0.013(3) 0.003(4)
N5 0.062(5) 0.032(4) 0.029(4) 0.001(3) 0.011(4) 0.013(4)
C10 0.051(6) 0.055(6) 0.045(5) 0.016(5) 0.021(4) -0.006(5)
C5 0.108(10) 0.051(7) 0.051(6) 0.019(5) 0.034(6) 0.042(7)
C22 0.055(6) 0.059(7) 0.035(5) -0.010(5) 0.027(5) 0.014(5)
N1 0.038(4) 0.036(4) 0.031(4) 0.002(3) 0.006(3) -0.004(4)
C20 0.049(6) 0.066(7) 0.023(4) -0.020(5) 0.012(4) -0.022(5)
C8 0.056(6) 0.044(6) 0.048(6) 0.006(5) 0.004(5) 0.019(5)
C23 0.050(6) 0.077(8) 0.034(5) -0.011(5) 0.020(4) -0.004(5)
C100 0.048(5) 0.063(7) 0.029(5) -0.004(5) 0.011(4) 0.005(5)
C3 0.032(4) 0.030(5) 0.026(4) 0.002(4) 0.005(3) -0.003(4)
C7 0.045(6) 0.068(8) 0.102(10) -0.021(7) 0.007(6) 0.017(6)
C28 0.079(8) 0.142(13) 0.059(7) -0.035(8) 0.041(7) -0.047(9)
C29 0.153(13) 0.071(9) 0.049(7) 0.019(6) 0.043(8) 0.042(9)
C27 0.096(10) 0.212(19) 0.057(8) 0.015(10) 0.037(7) 0.097(12)
C25 0.066(8) 0.27(2) 0.049(7) -0.064(10) 0.025(6) -0.090(11)
C26 0.123(6) 0.122(6) 0.122(6) -0.0002(10) 0.045(2) -0.0001(10)
O100 0.15(2) 0.059(15) 0.14(2) 0.000 0.11(2) 0.000

loop_
_atom_type_symbol
_atom_type_description
_atom_type_scat_dispersion_real
_atom_type_scat_dispersion_imag
_atom_type_scat_source
C C 0.0033 0.0016 'International Tables Vol C Tables 4.2.6.8 and 6.1.1.4'
H H 0.0000 0.0000 'International Tables Vol C Tables 4.2.6.8 and 6.1.1.4'
N N 0.0061 0.0033 'International Tables Vol C Tables 4.2.6.8 and 6.1.1.4'
F F 0.0171 0.0103 'International Tables Vol C Tables 4.2.6.8 and 6.1.1.4'
P P 0.1023 0.0942 'International Tables Vol C Tables 4.2.6.8 and 6.1.1.4'
Cl Cl 0.1484 0.1585 'International Tables Vol C Tables 4.2.6.8 and 6.1.1.4'
Ir Ir -1.4442 7.9887 'International Tables Vol C Tables 4.2.6.8 and 6.1.1.4'
O O 0.0106 0.0060 'International Tables Vol C Tables 4.2.6.8 and 6.1.1.4'

loop_
_geom_angle_atom_site_label_1
_geom_angle_atom_site_label_2
_geom_angle_atom_site_label_3
_geom_angle
C1 Ir1 N2 75.7(3)
C1 Ir1 C20 114.8(3)
N2 Ir1 C20 103.5(3)
C1 Ir1 C21 102.2(3)
N2 Ir1 C21 138.8(4)
C20 Ir1 C21 39.1(2)
C1 Ir1 C22 123.0(4)
N2 Ir1 C22 160.3(3)
C20 Ir1 C22 64.5(3)
C21 Ir1 C22 38.4(2)
C1 Ir1 C24 151.1(3)
N2 Ir1 C24 99.5(3)
C20 Ir1 C24 37.8(2)
C21 Ir1 C24 62.5(3)
C22 Ir1 C24 61.2(3)
C1 Ir1 C23 159.7(3)
N2 Ir1 C23 124.6(3)
C20 Ir1 C23 63.5(3)
C21 Ir1 C23 63.0(3)
C22 Ir1 C23 36.9(2)
C24 Ir1 C23 36.3(2)
C1 Ir1 Cl1 88.3(2)
N2 Ir1 Cl1 84.92(17)
C20 Ir1 Cl1 156.7(2)
C21 Ir1 Cl1 136.2(3)
C22 Ir1 Cl1 100.8(3)
C24 Ir1 Cl1 120.0(2)
C23 Ir1 Cl1 93.7(2)
F4 P1 F2 91.7(4)
F4 P1 F5 90.5(3)
F2 P1 F5 92.0(4)
F4 P1 F1 90.8(3)
F2 P1 F1 90.5(4)
F5 P1 F1 177.1(4)
F4 P1 F6 88.9(4)
F2 P1 F6 179.3(4)
F5 P1 F6 87.7(4)
F1 P1 F6 89.7(4)
F4 P1 F3 178.7(4)
F2 P1 F3 89.6(4)
F5 P1 F3 89.6(3)
F1 P1 F3 89.1(3)
F6 P1 F3 89.8(4)
C2 N6 N4 112.1(6)
C2 N6 C6 128.8(7)
N4 N6 C6 118.7(7)
N4 N2 C4 111.5(6)
N4 N2 Ir1 129.2(5)
C4 N2 Ir1 119.3(5)
N6 C6 C8 110.9(7)
N6 C6 H6A 109.5
C8 C6 H6A 109.5
N6 C6 H6B 109.5
C8 C6 H6B 109.5
H6A C6 H6B 108.1
N2 C4 C2 106.4(7)
N2 C4 C3 110.8(7)
C2 C4 C3 142.9(7)
C23 C24 C20 110.5(8)
C23 C24 C29 122.8(9)
C20 C24 C29 126.6(9)
C23 C24 Ir1 72.9(5)
C20 C24 Ir1 67.0(4)
C29 C24 Ir1 128.0(6)
C22 C21 C20 107.9(7)
C22 C21 C26 127.1(11)
C20 C21 C26 124.5(11)
C22 C21 Ir1 72.5(5)
C20 C21 Ir1 70.4(5)
C26 C21 Ir1 128.7(9)
N5 N3 N1 104.5(7)
N5 C1 C3 102.6(7)
N5 C1 Ir1 141.1(7)
C3 C1 Ir1 116.3(6)
N2 N4 N6 104.6(6)
N6 C2 C4 105.4(7)
N6 C2 H2 127.3
C4 C2 H2 127.3
N3 N5 C1 114.2(7)
N3 N5 C5 117.5(8)
C1 N5 C5 128.2(8)
N1 C10 H10C 109.5
N1 C10 H10A 109.5
H10C C10 H10A 109.5
N1 C10 H10B 109.5
H10C C10 H10B 109.5
H10A C10 H10B 109.5
N5 C5 C7 113.5(9)
N5 C5 H5B 108.9
C7 C5 H5B 108.9
N5 C5 H5A 108.9
C7 C5 H5A 108.9
H5B C5 H5A 107.7
C23 C22 C21 109.2(8)
C23 C22 C27 122.5(11)
C21 C22 C27 128.0(11)
C23 C22 Ir1 75.0(5)
C21 C22 Ir1 69.1(5)
C27 C22 Ir1 127.1(7)
N3 N1 C3 110.3(7)
N3 N1 C10 120.0(7)
C3 N1 C10 129.7(8)
C24 C20 C21 105.8(7)
C24 C20 C25 124.5(11)
C21 C20 C25 129.3(11)
C24 C20 Ir1 75.2(5)
C21 C20 Ir1 70.5(5)
C25 C20 Ir1 125.1(7)
C6 C8 H8C 109.5
C6 C8 H8A 109.5
H8C C8 H8A 109.5
C6 C8 H8B 109.5
H8C C8 H8B 109.5
H8A C8 H8B 109.5
C24 C23 C22 106.4(8)
C24 C23 C28 127.1(10)
C22 C23 C28 126.4(9)
C24 C23 Ir1 70.9(5)
C22 C23 Ir1 68.2(5)
C28 C23 Ir1 128.2(7)
Cl10 C100 Cl12 110.6(6)
Cl10 C100 Cl11 110.0(5)
Cl12 C100 Cl11 110.2(5)
Cl10 C100 H100 108.6
Cl12 C100 H100 108.6
Cl11 C100 H100 108.6
N1 C3 C1 108.4(7)
N1 C3 C4 133.7(8)
C1 C3 C4 117.8(7)
C5 C7 H7B 109.5
C5 C7 H7C 109.5
H7B C7 H7C 109.5
C5 C7 H7A 109.5
H7B C7 H7A 109.5
H7C C7 H7A 109.5
C23 C28 H28A 109.5
C23 C28 H28B 109.5
H28A C28 H28B 109.5
C23 C28 H28C 109.5
H28A C28 H28C 109.5
H28B C28 H28C 109.5
C24 C29 H29A 109.5
C24 C29 H29B 109.5
H29A C29 H29B 109.5
C24 C29 H29C 109.5
H29A C29 H29C 109.5
H29B C29 H29C 109.5
C22 C27 H27A 109.5
C22 C27 H27B 109.5
H27A C27 H27B 109.5
C22 C27 H27C 109.5
H27A C27 H27C 109.5
H27B C27 H27C 109.5
C20 C25 H25A 109.5
C20 C25 H25B 109.5
H25A C25 H25B 109.5
C20 C25 H25C 109.5
H25A C25 H25C 109.5
H25B C25 H25C 109.5
C21 C26 H26A 109.5
C21 C26 H26B 109.5
H26A C26 H26B 109.5
C21 C26 H26C 109.5
H26A C26 H26C 109.5
H26B C26 H26C 109.5

loop_
_geom_bond_atom_site_label_1
_geom_bond_atom_site_label_2
_geom_bond_distance
Ir1 C1 2.044(9)
Ir1 N2 2.095(6)
Ir1 C20 2.106(8)
Ir1 C21 2.107(8)
Ir1 C22 2.151(8)
Ir1 C24 2.212(8)
Ir1 C23 2.237(9)
Ir1 Cl1 2.415(2)
P1 F4 1.562(6)
P1 F2 1.565(6)
P1 F5 1.581(6)
P1 F1 1.584(6)
P1 F6 1.588(6)
P1 F3 1.589(6)
Cl11 C100 1.767(9)
Cl12 C100 1.743(9)
Cl10 C100 1.740(11)
N6 C2 1.334(10)
N6 N4 1.347(8)
N6 C6 1.473(10)
N2 N4 1.310(9)
N2 C4 1.356(9)
C6 C8 1.497(12)
C6 H6A 0.9700
C6 H6B 0.9700
C4 C2 1.366(11)
C4 C3 1.416(11)
C24 C23 1.385(8)
C24 C20 1.401(8)
C24 C29 1.524(13)
C21 C22 1.400(9)
C21 C20 1.409(8)
C21 C26 1.503(18)
N3 N5 1.327(10)
N3 N1 1.332(10)
C1 N5 1.359(10)
C1 C3 1.376(11)
C2 H2 0.9300
N5 C5 1.473(12)
C10 N1 1.448(11)
C10 H10C 0.9600
C10 H10A 0.9600
C10 H10B 0.9600
C5 C7 1.473(15)
C5 H5B 0.9700
C5 H5A 0.9700
C22 C23 1.390(9)
C22 C27 1.545(14)
N1 C3 1.359(10)
C20 C25 1.517(13)
C8 H8C 0.9600
C8 H8A 0.9600
C8 H8B 0.9600
C23 C28 1.496(14)
C100 H100 0.9800
C7 H7B 0.9600
C7 H7C 0.9600
C7 H7A 0.9600
C28 H28A 0.9600
C28 H28B 0.9600
C28 H28C 0.9600
C29 H29A 0.9600
C29 H29B 0.9600
C29 H29C 0.9600
C27 H27A 0.9600
C27 H27B 0.9600
C27 H27C 0.9600
C25 H25A 0.9600
C25 H25B 0.9600
C25 H25C 0.9600
C26 H26A 0.9600
C26 H26B 0.9600
C26 H26C 0.9600
